data_2232197
loop_
_publ_author_name
'He, Dian'
'Li, Chong'
'Wang, Xiaohong'

_publ_section_title
;
 (<i>E</i>)-2'-[(3,5-Di-<i>tert</i>-butyl-2-hydroxybenzylidene)amino]-1,1'-binaphthalen-2-ol
 methanol monosolvate
;
_journal_coeditor_code CV5152
_journal_issue 11
_journal_name_full 'Acta Crystallographica Section E'
_journal_page_first o2914
_journal_paper_doi 10.1107/S1600536811040116
_journal_volume 67
_journal_year 2011
_chemical_formula_iupac 'C35 H35 N O2, C H4 O'
_chemical_formula_moiety 'C35 H35 N O2, C H4 O'
_chemical_formula_sum 'C36 H39 N O3'
_chemical_formula_weight 533.68
_chemical_name_systematic
;
(<i>E</i>)-2'-[(3,5-Di-<i>tert</i>-butyl-2-hydroxybenzylidene)amino]-
1,1'-binaphthalen-2-ol methanol monosolvate
;
_space_group_IT_number 14
_symmetry_cell_setting monoclinic
_symmetry_space_group_name_Hall '-P 2yn'
_symmetry_space_group_name_H-M 'P 1 21/n 1'
_atom_sites_solution_hydrogens geom
_atom_sites_solution_primary direct
_atom_sites_solution_secondary difmap
_audit_creation_method SHELXL-97
_cell_angle_alpha 90.00
_cell_angle_beta 95.018(2)
_cell_angle_gamma 90.00
_cell_formula_units_Z 4
_cell_length_a 8.8396(3)
_cell_length_b 12.2251(5)
_cell_length_c 28.3202(11)
_cell_measurement_reflns_used 17039
_cell_measurement_temperature 293(2)
_cell_measurement_theta_max 25.5
_cell_measurement_theta_min 2.2
_cell_volume 3048.7(2)
_computing_cell_refinement '<i>SAINT</i> (Bruker, 2007)'
_computing_data_collection '<i>APEX2</i> (Bruker, 2007)'
_computing_data_reduction '<i>SAINT</i> (Bruker, 2007)'
_computing_molecular_graphics '<i>SHELXTL</i> (Sheldrick, 2008)'
_computing_publication_material '<i>SHELXTL</i> (Sheldrick, 2008)'
_computing_structure_refinement '<i>SHELXL97</i> (Sheldrick, 2008)'
_computing_structure_solution '<i>SHELXS97</i> (Sheldrick, 2008)'
_diffrn_ambient_temperature 293(2)
_diffrn_measured_fraction_theta_full 0.999
_diffrn_measured_fraction_theta_max 0.999
_diffrn_measurement_device_type 'Bruker SMART APEX CCD area-detector'
_diffrn_measurement_method '\f and \w'
_diffrn_radiation_monochromator graphite
_diffrn_radiation_source 'fine-focus sealed tube'
_diffrn_radiation_type MoK\a
_diffrn_radiation_wavelength 0.71073
_diffrn_reflns_av_R_equivalents 0.0579
_diffrn_reflns_av_sigmaI/netI 0.0718
_diffrn_reflns_limit_h_max 10
_diffrn_reflns_limit_h_min -9
_diffrn_reflns_limit_k_max 14
_diffrn_reflns_limit_k_min -15
_diffrn_reflns_limit_l_max 35
_diffrn_reflns_limit_l_min -32
_diffrn_reflns_number 17039
_diffrn_reflns_theta_full 26.09
_diffrn_reflns_theta_max 26.09
_diffrn_reflns_theta_min 1.44
_exptl_absorpt_coefficient_mu 0.073
_exptl_absorpt_correction_T_max 0.9892
_exptl_absorpt_correction_T_min 0.9806
_exptl_absorpt_correction_type multi-scan
_exptl_absorpt_process_details '(<i>SADABS</i>; Bruker, 2007)'
_exptl_crystal_colour colourless
_exptl_crystal_density_diffrn 1.163
_exptl_crystal_density_method 'not measured'
_exptl_crystal_description block
_exptl_crystal_F_000 1144
_exptl_crystal_size_max 0.27
_exptl_crystal_size_mid 0.23
_exptl_crystal_size_min 0.15
_refine_diff_density_max 0.269
_refine_diff_density_min -0.246
_refine_ls_extinction_coef 0.0041(9)
_refine_ls_extinction_expression Fc^*^=kFc[1+0.001xFc^2^\l^3^/sin(2\q)]^-1/4^
_refine_ls_extinction_method '<i>SHELXL97</i> (Sheldrick, 2008)'
_refine_ls_goodness_of_fit_ref 0.984
_refine_ls_hydrogen_treatment constr
_refine_ls_matrix_type full
_refine_ls_number_parameters 371
_refine_ls_number_reflns 6047
_refine_ls_number_restraints 0
_refine_ls_restrained_S_all 0.984
_refine_ls_R_factor_all 0.1403
_refine_ls_R_factor_gt 0.0569
_refine_ls_shift/su_max 0.000
_refine_ls_shift/su_mean 0.000
_refine_ls_structure_factor_coef Fsqd
_refine_ls_weighting_details 'calc w=1/[\s^2^(Fo^2^)+(0.0772P)^2^] where P=(Fo^2^+2Fc^2^)/3'
_refine_ls_weighting_scheme calc
_refine_ls_wR_factor_gt 0.1360
_refine_ls_wR_factor_ref 0.1768
_reflns_number_gt 2734
_reflns_number_total 6047
_reflns_threshold_expression I>2sigma(I)
_cod_data_source_file cv5152.cif
_cod_data_source_block I
_cod_original_sg_symbol_H-M 'P 21/n'
_cod_database_code 2232197
_cod_database_fobs_code 2232197

loop_
_symmetry_equiv_pos_as_xyz
'x, y, z'
'-x+1/2, y+1/2, -z+1/2'
'-x, -y, -z'
'x-1/2, -y-1/2, z-1/2'

loop_
_atom_site_type_symbol
_atom_site_label
_atom_site_fract_x
_atom_site_fract_y
_atom_site_fract_z
_atom_site_U_iso_or_equiv
_atom_site_adp_type
_atom_site_calc_flag
_atom_site_refinement_flags
_atom_site_occupancy
_atom_site_symmetry_multiplicity
C C1 0.9594(3) 0.5514(2) 0.31889(10) 0.0563(7) Uani d . 1 1
C C2 1.0468(4) 0.6438(2) 0.30968(12) 0.0723(9) Uani d . 1 1
H H2A 1.0072 0.6965 0.2883 0.087 Uiso calc R 1 1
C C3 1.1880(4) 0.6569(2) 0.33153(12) 0.0735(9) Uani d . 1 1
H H3 1.2438 0.7190 0.3254 0.088 Uiso calc R 1 1
C C4 1.2512(3) 0.5780(2) 0.36335(11) 0.0607(8) Uani d . 1 1
C C5 1.3983(4) 0.5896(3) 0.38680(13) 0.0814(10) Uani d . 1 1
H H5 1.4535 0.6527 0.3820 0.098 Uiso calc R 1 1
C C6 1.4605(4) 0.5111(3) 0.41595(13) 0.0891(11) Uani d . 1 1
H H6 1.5570 0.5206 0.4313 0.107 Uiso calc R 1 1
C C7 1.3784(3) 0.4157(3) 0.42287(11) 0.0769(9) Uani d . 1 1
H H7 1.4218 0.3609 0.4424 0.092 Uiso calc R 1 1
C C8 1.2363(3) 0.4019(2) 0.40147(10) 0.0579(7) Uani d . 1 1
H H8 1.1840 0.3376 0.4067 0.070 Uiso calc R 1 1
C C9 1.1660(3) 0.4827(2) 0.37157(9) 0.0487(7) Uani d . 1 1
C C10 1.0162(3) 0.4699(2) 0.34870(8) 0.0457(6) Uani d . 1 1
C C11 0.9281(3) 0.3678(2) 0.35611(9) 0.0449(6) Uani d . 1 1
C C12 0.8688(3) 0.3457(2) 0.40045(9) 0.0468(6) Uani d . 1 1
C C13 0.8830(3) 0.4200(2) 0.43878(9) 0.0550(7) Uani d . 1 1
H H13 0.9350 0.4854 0.4355 0.066 Uiso calc R 1 1
C C14 0.8227(3) 0.3984(3) 0.48022(10) 0.0679(8) Uani d . 1 1
H H14 0.8328 0.4492 0.5048 0.082 Uiso calc R 1 1
C C15 0.7453(3) 0.2999(3) 0.48630(11) 0.0747(9) Uani d . 1 1
H H15 0.7055 0.2848 0.5149 0.090 Uiso calc R 1 1
C C16 0.7289(3) 0.2276(3) 0.45043(11) 0.0685(9) Uani d . 1 1
H H16 0.6766 0.1628 0.4547 0.082 Uiso calc R 1 1
C C17 0.7885(3) 0.2467(2) 0.40647(10) 0.0555(7) Uani d . 1 1
C C18 0.7703(3) 0.1724(2) 0.36864(10) 0.0624(8) Uani d . 1 1
H H18 0.7204 0.1065 0.3727 0.075 Uiso calc R 1 1
C C19 0.8244(3) 0.1949(2) 0.32627(10) 0.0581(7) Uani d . 1 1
H H19 0.8105 0.1448 0.3015 0.070 Uiso calc R 1 1
C C20 0.9015(3) 0.2939(2) 0.31964(9) 0.0493(7) Uani d . 1 1
C C21 0.8722(3) 0.3009(2) 0.23690(9) 0.0551(7) Uani d . 1 1
H H21 0.7849 0.2593 0.2387 0.066 Uiso calc R 1 1
C C22 0.9090(3) 0.3373(2) 0.19083(9) 0.0500(7) Uani d . 1 1
C C23 0.8118(3) 0.3108(2) 0.15092(9) 0.0548(7) Uani d . 1 1
H H23 0.7274 0.2672 0.1546 0.066 Uiso calc R 1 1
C C24 0.8368(3) 0.3470(2) 0.10628(9) 0.0547(7) Uani d . 1 1
C C25 0.9643(3) 0.4147(2) 0.10338(10) 0.0593(8) Uani d . 1 1
H H25 0.9822 0.4416 0.0736 0.071 Uiso calc R 1 1
C C26 1.0651(3) 0.4444(2) 0.14131(10) 0.0564(7) Uani d . 1 1
C C27 1.0360(3) 0.4039(2) 0.18554(10) 0.0530(7) Uani d . 1 1
C C28 0.7328(3) 0.3183(2) 0.06217(9) 0.0631(8) Uani d . 1 1
C C29 0.8241(4) 0.2717(3) 0.02382(11) 0.1129(14) Uani d . 1 1
H H29A 0.7565 0.2498 -0.0029 0.169 Uiso calc R 1 1
H H29B 0.8809 0.2094 0.0360 0.169 Uiso calc R 1 1
H H29C 0.8928 0.3264 0.0141 0.169 Uiso calc R 1 1
C C30 0.6485(4) 0.4195(3) 0.04272(12) 0.0931(11) Uani d . 1 1
H H30A 0.5909 0.4501 0.0667 0.140 Uiso calc R 1 1
H H30B 0.5811 0.3996 0.0157 0.140 Uiso calc R 1 1
H H30C 0.7203 0.4726 0.0335 0.140 Uiso calc R 1 1
C C31 0.6155(5) 0.2328(3) 0.07330(12) 0.1196(15) Uani d . 1 1
H H31A 0.5506 0.2625 0.0956 0.179 Uiso calc R 1 1
H H31B 0.6663 0.1691 0.0866 0.179 Uiso calc R 1 1
H H31C 0.5555 0.2131 0.0447 0.179 Uiso calc R 1 1
C C32 1.2008(3) 0.5213(3) 0.13554(12) 0.0735(9) Uani d . 1 1
C C33 1.1867(4) 0.6246(3) 0.16564(14) 0.1059(13) Uani d . 1 1
H H33A 1.1914 0.6049 0.1985 0.159 Uiso calc R 1 1
H H33B 1.0914 0.6598 0.1566 0.159 Uiso calc R 1 1
H H33C 1.2683 0.6738 0.1606 0.159 Uiso calc R 1 1
C C34 1.3488(4) 0.4612(3) 0.15019(14) 0.0992(12) Uani d . 1 1
H H34A 1.3586 0.3996 0.1296 0.149 Uiso calc R 1 1
H H34B 1.3479 0.4362 0.1823 0.149 Uiso calc R 1 1
H H34C 1.4329 0.5099 0.1478 0.149 Uiso calc R 1 1
C C35 1.2075(4) 0.5579(3) 0.08416(13) 0.1151(14) Uani d . 1 1
H H35A 1.2956 0.6028 0.0818 0.173 Uiso calc R 1 1
H H35B 1.1178 0.5991 0.0742 0.173 Uiso calc R 1 1
H H35C 1.2132 0.4948 0.0642 0.173 Uiso calc R 1 1
C C36 0.4695(6) 0.4186(5) 0.28155(19) 0.191(3) Uani d . 1 1
H H36A 0.3997 0.3614 0.2878 0.286 Uiso calc R 1 1
H H36B 0.5049 0.4078 0.2508 0.286 Uiso calc R 1 1
H H36C 0.4191 0.4881 0.2824 0.286 Uiso calc R 1 1
N N1 0.9532(2) 0.32263(17) 0.27522(8) 0.0525(6) Uani d . 1 1
O O1 0.8170(2) 0.55086(17) 0.29590(8) 0.0789(6) Uani d . 1 1
H H1 0.7662 0.5027 0.3071 0.118 Uiso calc R 1 1
O O2 1.1314(2) 0.42890(18) 0.22408(7) 0.0712(6) Uani d . 1 1
H H2 1.0928 0.4106 0.2482 0.107 Uiso calc R 1 1
O O3 0.5808(3) 0.4169(3) 0.31260(13) 0.1635(14) Uani d . 1 1
H H3A 0.6335 0.3631 0.3085 0.245 Uiso calc R 1 1

loop_
_atom_site_aniso_label
_atom_site_aniso_U_11
_atom_site_aniso_U_22
_atom_site_aniso_U_33
_atom_site_aniso_U_12
_atom_site_aniso_U_13
_atom_site_aniso_U_23
C1 0.0537(17) 0.0523(18) 0.0620(18) 0.0033(14) 0.0002(15) 0.0066(14)
C2 0.081(2) 0.0495(19) 0.087(2) 0.0057(17) 0.0124(19) 0.0192(16)
C3 0.071(2) 0.0451(18) 0.107(3) -0.0111(16) 0.021(2) 0.0046(18)
C4 0.0540(17) 0.0513(18) 0.077(2) -0.0075(14) 0.0073(16) -0.0044(15)
C5 0.060(2) 0.074(2) 0.109(3) -0.0216(18) 0.003(2) -0.009(2)
C6 0.057(2) 0.099(3) 0.107(3) -0.016(2) -0.0191(19) -0.002(2)
C7 0.059(2) 0.088(3) 0.080(2) -0.0021(18) -0.0120(17) 0.0078(18)
C8 0.0509(17) 0.0583(19) 0.0633(18) -0.0026(14) -0.0027(14) 0.0045(15)
C9 0.0456(15) 0.0468(16) 0.0533(16) -0.0040(13) 0.0021(13) -0.0047(13)
C10 0.0477(15) 0.0428(15) 0.0460(15) -0.0011(12) 0.0009(12) 0.0007(12)
C11 0.0417(14) 0.0455(16) 0.0466(16) -0.0035(12) -0.0007(12) 0.0048(12)
C12 0.0408(14) 0.0513(17) 0.0475(16) -0.0004(12) -0.0008(12) 0.0030(13)
C13 0.0499(16) 0.0613(19) 0.0529(17) 0.0045(13) -0.0003(14) 0.0019(14)
C14 0.0648(19) 0.087(2) 0.0516(19) 0.0082(18) 0.0049(15) -0.0023(17)
C15 0.0625(19) 0.108(3) 0.055(2) 0.002(2) 0.0097(16) 0.011(2)
C16 0.0583(18) 0.082(2) 0.066(2) -0.0108(16) 0.0063(16) 0.0202(18)
C17 0.0488(16) 0.0619(19) 0.0559(18) -0.0023(14) 0.0050(14) 0.0086(15)
C18 0.0630(18) 0.0571(19) 0.067(2) -0.0154(14) 0.0043(16) 0.0075(16)
C19 0.0618(17) 0.0526(18) 0.0590(18) -0.0144(14) 0.0007(15) -0.0048(14)
C20 0.0449(15) 0.0528(17) 0.0496(17) -0.0079(13) 0.0005(13) 0.0038(13)
C21 0.0525(16) 0.0607(18) 0.0519(18) -0.0117(13) 0.0042(14) -0.0014(14)
C22 0.0513(16) 0.0528(17) 0.0463(16) -0.0027(13) 0.0068(13) -0.0012(13)
C23 0.0548(16) 0.0554(18) 0.0543(18) -0.0055(13) 0.0052(14) -0.0052(14)
C24 0.0666(18) 0.0494(17) 0.0480(17) 0.0075(14) 0.0047(15) -0.0012(13)
C25 0.0702(19) 0.0560(18) 0.0535(18) 0.0081(15) 0.0152(16) 0.0101(14)
C26 0.0594(18) 0.0520(17) 0.0595(19) 0.0022(14) 0.0146(16) 0.0063(14)
C27 0.0512(16) 0.0571(18) 0.0503(17) -0.0005(14) 0.0016(14) -0.0008(14)
C28 0.082(2) 0.0585(19) 0.0480(17) 0.0094(16) 0.0004(16) -0.0023(14)
C29 0.140(3) 0.132(4) 0.064(2) 0.047(3) -0.004(2) -0.028(2)
C30 0.103(3) 0.091(3) 0.081(2) 0.027(2) -0.019(2) -0.006(2)
C31 0.161(4) 0.117(3) 0.072(2) -0.058(3) -0.041(3) 0.000(2)
C32 0.071(2) 0.071(2) 0.081(2) -0.0109(17) 0.0187(17) 0.0156(18)
C33 0.111(3) 0.074(3) 0.135(3) -0.026(2) 0.022(3) 0.002(2)
C34 0.064(2) 0.109(3) 0.128(3) -0.010(2) 0.028(2) 0.030(2)
C35 0.121(3) 0.122(3) 0.105(3) -0.032(2) 0.032(2) 0.041(3)
C36 0.102(4) 0.295(8) 0.164(5) 0.058(4) -0.055(4) -0.080(5)
N1 0.0515(13) 0.0579(15) 0.0479(14) -0.0072(11) 0.0022(11) -0.0018(11)
O1 0.0666(13) 0.0788(17) 0.0877(16) 0.0068(11) -0.0133(12) 0.0230(12)
O2 0.0639(13) 0.0872(15) 0.0622(13) -0.0221(10) 0.0045(11) 0.0025(12)
O3 0.0793(19) 0.220(4) 0.187(3) 0.003(2) -0.010(2) 0.039(3)

loop_
_atom_type_symbol
_atom_type_description
_atom_type_scat_dispersion_real
_atom_type_scat_dispersion_imag
_atom_type_scat_source
C C 0.0033 0.0016 'International Tables Vol C Tables 4.2.6.8 and 6.1.1.4'
H H 0.0000 0.0000 'International Tables Vol C Tables 4.2.6.8 and 6.1.1.4'
N N 0.0061 0.0033 'International Tables Vol C Tables 4.2.6.8 and 6.1.1.4'
O O 0.0106 0.0060 'International Tables Vol C Tables 4.2.6.8 and 6.1.1.4'

loop_
_geom_angle_atom_site_label_1
_geom_angle_atom_site_label_2
_geom_angle_atom_site_label_3
_geom_angle
O1 C1 C10 124.2(2)
O1 C1 C2 114.5(3)
C10 C1 C2 121.3(3)
C3 C2 C1 120.7(3)
C3 C2 H2A 119.7
C1 C2 H2A 119.7
C2 C3 C4 120.8(3)
C2 C3 H3 119.6
C4 C3 H3 119.6
C3 C4 C5 122.1(3)
C3 C4 C9 118.9(3)
C5 C4 C9 119.0(3)
C6 C5 C4 121.6(3)
C6 C5 H5 119.2
C4 C5 H5 119.2
C5 C6 C7 119.4(3)
C5 C6 H6 120.3
C7 C6 H6 120.3
C8 C7 C6 120.9(3)
C8 C7 H7 119.6
C6 C7 H7 119.6
C7 C8 C9 121.5(3)
C7 C8 H8 119.2
C9 C8 H8 119.2
C8 C9 C4 117.5(2)
C8 C9 C10 122.5(2)
C4 C9 C10 119.9(2)
C1 C10 C9 118.3(2)
C1 C10 C11 121.7(2)
C9 C10 C11 120.0(2)
C20 C11 C12 118.9(2)
C20 C11 C10 120.0(2)
C12 C11 C10 121.1(2)
C13 C12 C17 117.9(2)
C13 C12 C11 122.6(2)
C17 C12 C11 119.5(2)
C14 C13 C12 121.6(3)
C14 C13 H13 119.2
C12 C13 H13 119.2
C13 C14 C15 120.4(3)
C13 C14 H14 119.8
C15 C14 H14 119.8
C16 C15 C14 119.5(3)
C16 C15 H15 120.2
C14 C15 H15 120.2
C15 C16 C17 122.2(3)
C15 C16 H16 118.9
C17 C16 H16 118.9
C18 C17 C16 122.6(3)
C18 C17 C12 119.0(2)
C16 C17 C12 118.4(3)
C19 C18 C17 121.2(3)
C19 C18 H18 119.4
C17 C18 H18 119.4
C18 C19 C20 120.2(3)
C18 C19 H19 119.9
C20 C19 H19 119.9
C11 C20 C19 121.1(2)
C11 C20 N1 117.1(2)
C19 C20 N1 121.8(2)
N1 C21 C22 123.5(2)
N1 C21 H21 118.3
C22 C21 H21 118.3
C23 C22 C27 119.2(2)
C23 C22 C21 119.3(2)
C27 C22 C21 121.4(2)
C24 C23 C22 122.2(2)
C24 C23 H23 118.9
C22 C23 H23 118.9
C23 C24 C25 115.9(2)
C23 C24 C28 123.0(3)
C25 C24 C28 121.1(3)
C26 C25 C24 125.0(3)
C26 C25 H25 117.5
C24 C25 H25 117.5
C25 C26 C27 116.6(2)
C25 C26 C32 122.1(3)
C27 C26 C32 121.3(3)
O2 C27 C26 119.6(2)
O2 C27 C22 119.5(2)
C26 C27 C22 121.0(2)
C29 C28 C30 108.7(3)
C29 C28 C31 107.7(3)
C30 C28 C31 108.2(3)
C29 C28 C24 110.6(2)
C30 C28 C24 110.5(2)
C31 C28 C24 111.1(2)
C28 C29 H29A 109.5
C28 C29 H29B 109.5
H29A C29 H29B 109.5
C28 C29 H29C 109.5
H29A C29 H29C 109.5
H29B C29 H29C 109.5
C28 C30 H30A 109.5
C28 C30 H30B 109.5
H30A C30 H30B 109.5
C28 C30 H30C 109.5
H30A C30 H30C 109.5
H30B C30 H30C 109.5
C28 C31 H31A 109.5
C28 C31 H31B 109.5
H31A C31 H31B 109.5
C28 C31 H31C 109.5
H31A C31 H31C 109.5
H31B C31 H31C 109.5
C34 C32 C35 107.2(3)
C34 C32 C33 110.8(3)
C35 C32 C33 107.4(3)
C34 C32 C26 109.5(2)
C35 C32 C26 112.0(3)
C33 C32 C26 109.9(2)
C32 C33 H33A 109.5
C32 C33 H33B 109.5
H33A C33 H33B 109.5
C32 C33 H33C 109.5
H33A C33 H33C 109.5
H33B C33 H33C 109.5
C32 C34 H34A 109.5
C32 C34 H34B 109.5
H34A C34 H34B 109.5
C32 C34 H34C 109.5
H34A C34 H34C 109.5
H34B C34 H34C 109.5
C32 C35 H35A 109.5
C32 C35 H35B 109.5
H35A C35 H35B 109.5
C32 C35 H35C 109.5
H35A C35 H35C 109.5
H35B C35 H35C 109.5
O3 C36 H36A 109.5
O3 C36 H36B 109.5
H36A C36 H36B 109.5
O3 C36 H36C 109.5
H36A C36 H36C 109.5
H36B C36 H36C 109.5
C21 N1 C20 120.2(2)
C1 O1 H1 109.5
C27 O2 H2 109.5
C36 O3 H3A 109.5

loop_
_geom_bond_atom_site_label_1
_geom_bond_atom_site_label_2
_geom_bond_distance
C1 O1 1.366(3)
C1 C10 1.372(3)
C1 C2 1.406(4)
C2 C3 1.353(4)
C2 H2A 0.9300
C3 C4 1.403(4)
C3 H3 0.9300
C4 C5 1.414(4)
C4 C9 1.417(4)
C5 C6 1.351(4)
C5 H5 0.9300
C6 C7 1.396(4)
C6 H6 0.9300
C7 C8 1.357(4)
C7 H7 0.9300
C8 C9 1.410(3)
C8 H8 0.9300
C9 C10 1.431(3)
C10 C11 1.495(3)
C11 C20 1.377(3)
C11 C12 1.428(3)
C12 C13 1.412(3)
C12 C17 1.421(3)
C13 C14 1.357(4)
C13 H13 0.9300
C14 C15 1.403(4)
C14 H14 0.9300
C15 C16 1.345(4)
C15 H15 0.9300
C16 C17 1.413(4)
C16 H16 0.9300
C17 C18 1.403(4)
C18 C19 1.358(3)
C18 H18 0.9300
C19 C20 1.410(3)
C19 H19 0.9300
C20 N1 1.420(3)
C21 N1 1.275(3)
C21 C22 1.442(3)
C21 H21 0.9300
C22 C23 1.396(3)
C22 C27 1.405(3)
C23 C24 1.375(3)
C23 H23 0.9300
C24 C25 1.406(4)
C24 C28 1.526(4)
C25 C26 1.383(4)
C25 H25 0.9300
C26 C27 1.392(3)
C26 C32 1.543(4)
C27 O2 1.355(3)
C28 C29 1.520(4)
C28 C30 1.522(4)
C28 C31 1.524(4)
C29 H29A 0.9600
C29 H29B 0.9600
C29 H29C 0.9600
C30 H30A 0.9600
C30 H30B 0.9600
C30 H30C 0.9600
C31 H31A 0.9600
C31 H31B 0.9600
C31 H31C 0.9600
C32 C34 1.526(4)
C32 C35 1.528(4)
C32 C33 1.535(5)
C33 H33A 0.9600
C33 H33B 0.9600
C33 H33C 0.9600
C34 H34A 0.9600
C34 H34B 0.9600
C34 H34C 0.9600
C35 H35A 0.9600
C35 H35B 0.9600
C35 H35C 0.9600
C36 O3 1.261(4)
C36 H36A 0.9600
C36 H36B 0.9600
C36 H36C 0.9600
O1 H1 0.8200
O2 H2 0.8200
O3 H3A 0.8200

loop_
_geom_hbond_atom_site_label_D
_geom_hbond_atom_site_label_H
_geom_hbond_atom_site_label_A
_geom_hbond_distance_DH
_geom_hbond_distance_HA
_geom_hbond_distance_DA
_geom_hbond_angle_DHA
O1 H1 O3 0.82 1.96 2.727(4) 154.6
O2 H2 N1 0.82 1.85 2.582(3) 147.4

loop_
_geom_torsion_atom_site_label_1
_geom_torsion_atom_site_label_2
_geom_torsion_atom_site_label_3
_geom_torsion_atom_site_label_4
_geom_torsion
O1 C1 C2 C3 177.5(3)
C10 C1 C2 C3 -2.6(4)
C1 C2 C3 C4 0.9(5)
C2 C3 C4 C5 -179.8(3)
C2 C3 C4 C9 1.3(4)
C3 C4 C5 C6 -177.4(3)
C9 C4 C5 C6 1.4(5)
C4 C5 C6 C7 0.6(5)
C5 C6 C7 C8 -1.3(5)
C6 C7 C8 C9 0.0(4)
C7 C8 C9 C4 2.0(4)
C7 C8 C9 C10 -179.9(3)
C3 C4 C9 C8 176.2(2)
C5 C4 C9 C8 -2.7(4)
C3 C4 C9 C10 -2.0(4)
C5 C4 C9 C10 179.2(2)
O1 C1 C10 C9 -178.2(2)
C2 C1 C10 C9 1.9(4)
O1 C1 C10 C11 4.2(4)
C2 C1 C10 C11 -175.7(2)
C8 C9 C10 C1 -177.7(2)
C4 C9 C10 C1 0.4(4)
C8 C9 C10 C11 -0.1(4)
C4 C9 C10 C11 178.0(2)
C1 C10 C11 C20 68.0(3)
C9 C10 C11 C20 -109.6(3)
C1 C10 C11 C12 -111.3(3)
C9 C10 C11 C12 71.2(3)
C20 C11 C12 C13 -176.2(2)
C10 C11 C12 C13 3.0(4)
C20 C11 C12 C17 2.1(3)
C10 C11 C12 C17 -178.6(2)
C17 C12 C13 C14 0.1(4)
C11 C12 C13 C14 178.4(2)
C12 C13 C14 C15 0.7(4)
C13 C14 C15 C16 -1.1(4)
C14 C15 C16 C17 0.5(5)
C15 C16 C17 C18 -179.2(3)
C15 C16 C17 C12 0.3(4)
C13 C12 C17 C18 178.9(2)
C11 C12 C17 C18 0.5(4)
C13 C12 C17 C16 -0.6(3)
C11 C12 C17 C16 -179.0(2)
C16 C17 C18 C19 177.7(3)
C12 C17 C18 C19 -1.8(4)
C17 C18 C19 C20 0.5(4)
C12 C11 C20 C19 -3.4(4)
C10 C11 C20 C19 177.3(2)
C12 C11 C20 N1 175.7(2)
C10 C11 C20 N1 -3.6(3)
C18 C19 C20 C11 2.2(4)
C18 C19 C20 N1 -176.9(2)
N1 C21 C22 C23 -179.0(3)
N1 C21 C22 C27 -2.4(4)
C27 C22 C23 C24 0.5(4)
C21 C22 C23 C24 177.1(2)
C22 C23 C24 C25 -1.5(4)
C22 C23 C24 C28 179.5(2)
C23 C24 C25 C26 1.4(4)
C28 C24 C25 C26 -179.6(2)
C24 C25 C26 C27 -0.3(4)
C24 C25 C26 C32 -178.6(3)
C25 C26 C27 O2 179.2(2)
C32 C26 C27 O2 -2.5(4)
C25 C26 C27 C22 -0.8(4)
C32 C26 C27 C22 177.6(2)
C23 C22 C27 O2 -179.3(2)
C21 C22 C27 O2 4.2(4)
C23 C22 C27 C26 0.7(4)
C21 C22 C27 C26 -175.9(2)
C23 C24 C28 C29 -127.9(3)
C25 C24 C28 C29 53.1(4)
C23 C24 C28 C30 111.7(3)
C25 C24 C28 C30 -67.2(3)
C23 C24 C28 C31 -8.4(4)
C25 C24 C28 C31 172.7(3)
C25 C26 C32 C34 -118.9(3)
C27 C26 C32 C34 62.9(4)
C25 C26 C32 C35 -0.1(4)
C27 C26 C32 C35 -178.3(3)
C25 C26 C32 C33 119.2(3)
C27 C26 C32 C33 -59.0(4)
C22 C21 N1 C20 173.3(2)
C11 C20 N1 C21 -140.4(3)
C19 C20 N1 C21 38.7(4)

loop_
_cod_related_entry_id
_cod_related_entry_database
_cod_related_entry_code
1 ChemSpider 30657101
